data_7207172
loop_
_publ_author_name
'Abrahams, Brendan F.'
'Elliott, Robert W.'
'Hudson, Timothy A.'
'Robson, Richard'

_publ_section_title
;
 A new type of 3D [(MII)2(TCNQ&#x2212;II)3]2&#x2212; coordination network
 with spacious channels of hexagonal cross-section generated from TCNQH2
;
_journal_issue 2
_journal_name_full CrystEngComm
_journal_page_first 351
_journal_paper_doi 10.1039/c1ce06104f
_journal_volume 14
_journal_year 2012
_chemical_formula_sum 'C68 H44 Mn3 N18 O2'
_chemical_formula_weight 1310.03
_chemical_name_common '[Mn(bipy)3][Mn2TCNQ3].2MeOH'
_chemical_name_systematic
;
?
;
_space_group_IT_number 193
_symmetry_cell_setting hexagonal
_symmetry_space_group_name_Hall '-P 6c 2'
_symmetry_space_group_name_H-M 'P 63/m c m'
_atom_sites_solution_hydrogens geom
_atom_sites_solution_primary direct
_atom_sites_solution_secondary difmap
_audit_creation_method SHELXL-97
_cell_angle_alpha 90.00
_cell_angle_beta 90.00
_cell_angle_gamma 120.00
_cell_formula_units_Z 2
_cell_length_a 12.8814(3)
_cell_length_b 12.8814(3)
_cell_length_c 22.0591(4)
_cell_measurement_reflns_used 3065
_cell_measurement_temperature 130(2)
_cell_measurement_theta_max 74.3999
_cell_measurement_theta_min 3.9594
_cell_volume 3169.89(12)
_computing_cell_refinement
;
CrysAlisPro, Oxford Diffraction Ltd.,
Version 1.171.34.44 (release 25-10-2010 CrysAlis171 .NET)
(compiled Oct 25 2010,18:11:34)
;
_computing_data_collection
;
CrysAlisPro, Oxford Diffraction Ltd.,
Version 1.171.34.44 (release 25-10-2010 CrysAlis171 .NET)
(compiled Oct 25 2010,18:11:34)
;
_computing_data_reduction
;
CrysAlisPro, Oxford Diffraction Ltd.,
Version 1.171.34.44 (release 25-10-2010 CrysAlis171 .NET)
(compiled Oct 25 2010,18:11:34)
;
_computing_structure_refinement 'SHELXL-97 (Sheldrick, 1997)'
_computing_structure_solution 'SHELXS-97 (Sheldrick, 1997)'
_diffrn_ambient_temperature 130(2)
_diffrn_detector_area_resol_mean 10.2273
_diffrn_measured_fraction_theta_full 0.997
_diffrn_measured_fraction_theta_max 0.997
_diffrn_measurement_device_type 'SuperNova, Dual, Cu at zero, Atlas'
_diffrn_measurement_method '\w scans'
_diffrn_radiation_monochromator mirror
_diffrn_radiation_source 'SuperNova (Cu) X-ray Source'
_diffrn_radiation_type CuK\a
_diffrn_radiation_wavelength 1.54184
_diffrn_reflns_av_R_equivalents 0.0243
_diffrn_reflns_av_sigmaI/netI 0.0138
_diffrn_reflns_limit_h_max 10
_diffrn_reflns_limit_h_min -15
_diffrn_reflns_limit_k_max 14
_diffrn_reflns_limit_k_min -16
_diffrn_reflns_limit_l_max 26
_diffrn_reflns_limit_l_min -27
_diffrn_reflns_number 7375
_diffrn_reflns_theta_full 74.57
_diffrn_reflns_theta_max 74.57
_diffrn_reflns_theta_min 3.96
_exptl_absorpt_coefficient_mu 5.279
_exptl_absorpt_correction_T_max 1.00000
_exptl_absorpt_correction_T_min 0.83160
_exptl_absorpt_correction_type multi-scan
_exptl_absorpt_process_details
;

CrysAlisPro, Oxford Diffraction Ltd.,
Version 1.171.34.39 (release 18-08-2010 CrysAlis171 .NET)
(compiled Aug 18 2010,17:42:00)
Empirical absorption correction using spherical harmonics,
implemented in SCALE3 ABSPACK scaling algorithm.

;
_exptl_crystal_colour red
_exptl_crystal_density_diffrn 1.373
_exptl_crystal_density_method 'not measured'
_exptl_crystal_description 'hexagonal prism'
_exptl_crystal_F_000 1338
_exptl_crystal_size_max 0.26
_exptl_crystal_size_mid 0.20
_exptl_crystal_size_min 0.16
_platon_squeeze_details
;
;
_refine_diff_density_max 1.819
_refine_diff_density_min -0.598
_refine_diff_density_rms 0.139
_refine_ls_extinction_method none
_refine_ls_goodness_of_fit_ref 1.501
_refine_ls_hydrogen_treatment mixed
_refine_ls_matrix_type full
_refine_ls_number_parameters 45
_refine_ls_number_reflns 1202
_refine_ls_number_restraints 0
_refine_ls_restrained_S_all 1.501
_refine_ls_R_factor_all 0.1070
_refine_ls_R_factor_gt 0.0990
_refine_ls_shift/su_max 0.000
_refine_ls_shift/su_mean 0.000
_refine_ls_structure_factor_coef Fsqd
_refine_ls_weighting_details 'calc w=1/[\s^2^(Fo^2^)+(0.2000P)^2^+0.0000P] where P=(Fo^2^+2Fc^2^)/3'
_refine_ls_weighting_scheme calc
_refine_ls_wR_factor_gt 0.3149
_refine_ls_wR_factor_ref 0.3385
_reflns_number_gt 962
_reflns_number_total 1202
_reflns_threshold_expression >2sigma(I)
_cod_data_source_file c1ce06104f.txt
_cod_data_source_block rweb45c
_cod_original_sg_symbol_H-M P63/mcm
_cod_database_code 7207172

loop_
_symmetry_equiv_pos_as_xyz
'x, y, z'
'x-y, x, z+1/2'
'-y, x-y, z'
'-x, -y, z+1/2'
'-x+y, -x, z'
'y, -x+y, z+1/2'
'-y, -x, -z'
'x-y, -y, -z+1/2'
'x, x-y, -z'
'y, x, -z+1/2'
'-x+y, y, -z'
'-x, -x+y, -z+1/2'
'-x, -y, -z'
'-x+y, -x, -z-1/2'
'y, -x+y, -z'
'x, y, -z-1/2'
'x-y, x, -z'
'-y, x-y, -z-1/2'
'y, x, z'
'-x+y, y, z-1/2'
'-x, -x+y, z'
'-y, -x, z-1/2'
'x-y, -y, z'
'x, x-y, z-1/2'

loop_
_atom_site_label
_atom_site_type_symbol
_atom_site_fract_x
_atom_site_fract_y
_atom_site_fract_z
_atom_site_U_iso_or_equiv
_atom_site_adp_type
_atom_site_occupancy
_atom_site_symmetry_multiplicity
_atom_site_calc_flag
_atom_site_refinement_flags
Mn1 Mn 0.6667 0.3333 0.0000 0.0466(7) Uani 1 6 d S
N1 N 0.5270(3) 0.3340(3) 0.05824(12) 0.0720(11) Uani 1 1 d .
C1 C 0.4326(4) 0.4326(4) 0.18588(19) 0.0532(12) Uani 1 2 d S
C2 C 0.4823(3) 0.3748(3) 0.08583(12) 0.0542(10) Uani 1 1 d .
C3 C 0.4289(4) 0.4289(4) 0.1193(2) 0.0510(11) Uani 1 2 d S
C7 C 0.3803(4) 0.4870(4) 0.21835(13) 0.0614(11) Uani 1 1 d .
H1 H 0.3439 0.5247 0.1972 0.074 Uiso 1 1 calc R
Mn3 Mn 0.0000 0.0000 0.0311(4) 0.109(3) Uani 0.50 6 d SP

loop_
_atom_site_aniso_label
_atom_site_aniso_U_11
_atom_site_aniso_U_22
_atom_site_aniso_U_33
_atom_site_aniso_U_23
_atom_site_aniso_U_13
_atom_site_aniso_U_12
Mn1 0.0645(8) 0.0645(8) 0.0107(9) 0.000 0.000 0.0322(4)
N1 0.094(2) 0.106(3) 0.0188(14) 0.0003(14) 0.0062(13) 0.052(2)
C1 0.073(2) 0.073(2) 0.0188(19) 0.0037(15) 0.0037(15) 0.040(2)
C2 0.070(2) 0.072(2) 0.0181(14) 0.0019(13) 0.0042(12) 0.0335(17)
C3 0.070(2) 0.070(2) 0.0201(18) 0.0059(15) 0.0059(15) 0.041(2)
C7 0.093(3) 0.084(2) 0.0210(18) 0.0021(14) -0.0012(15) 0.055(2)
Mn3 0.0774(15) 0.0774(15) 0.172(8) 0.000 0.000 0.0387(7)

loop_
_atom_type_symbol
_atom_type_description
_atom_type_scat_dispersion_real
_atom_type_scat_dispersion_imag
_atom_type_scat_source
C C 0.0181 0.0091 'International Tables Vol C Tables 4.2.6.8 and 6.1.1.4'
H H 0.0000 0.0000 'International Tables Vol C Tables 4.2.6.8 and 6.1.1.4'
Mn Mn -0.5299 2.8052 'International Tables Vol C Tables 4.2.6.8 and 6.1.1.4'
N N 0.0311 0.0180 'International Tables Vol C Tables 4.2.6.8 and 6.1.1.4'
O O 0.0492 0.0322 'International Tables Vol C Tables 4.2.6.8 and 6.1.1.4'

loop_
_geom_angle_atom_site_label_1
_geom_angle_atom_site_label_2
_geom_angle_atom_site_label_3
_geom_angle
_geom_angle_site_symmetry_1
_geom_angle_site_symmetry_3
N1 Mn1 N1 90.56(18) 3_655 11_655
N1 Mn1 N1 89.73(12) 3_655 5_665
N1 Mn1 N1 89.99(18) 11_655 5_665
N1 Mn1 N1 89.99(18) 3_655 9
N1 Mn1 N1 89.73(12) 11_655 9
N1 Mn1 N1 179.60(19) 5_665 9
N1 Mn1 N1 89.73(12) 3_655 .
N1 Mn1 N1 179.60(19) 11_655 .
N1 Mn1 N1 89.73(12) 5_665 .
N1 Mn1 N1 90.56(18) 9 .
N1 Mn1 N1 179.60(19) 3_655 7_665
N1 Mn1 N1 89.73(12) 11_655 7_665
N1 Mn1 N1 90.56(18) 5_665 7_665
N1 Mn1 N1 89.73(12) 9 7_665
N1 Mn1 N1 89.99(18) . 7_665
C2 N1 Mn1 156.5(3) . .
C7 C1 C7 117.9(4) 19 .
C7 C1 C3 121.1(2) 19 .
C7 C1 C3 121.1(2) . .
N1 C2 C3 178.2(4) . .
C2 C3 C2 116.8(4) . 19
C2 C3 C1 121.58(19) . .
C2 C3 C1 121.58(19) 19 .
C1 C7 C7 121.1(2) . 16_556
C1 C7 H1 119.5 . .
C7 C7 H1 119.5 16_556 .

loop_
_geom_bond_atom_site_label_1
_geom_bond_atom_site_label_2
_geom_bond_distance
_geom_bond_site_symmetry_2
Mn1 N1 2.215(4) 3_655
Mn1 N1 2.215(4) 11_655
Mn1 N1 2.215(4) 5_665
Mn1 N1 2.215(4) 9
Mn1 N1 2.215(4) .
Mn1 N1 2.215(4) 7_665
N1 C2 1.131(5) .
C1 C7 1.389(4) 19
C1 C7 1.389(4) .
C1 C3 1.470(6) .
C2 C3 1.408(4) .
C3 C2 1.408(4) 19
C7 C7 1.396(6) 16_556
C7 H1 0.9500 .
Mn3 Mn3 1.374(18) 13

loop_
_platon_squeeze_void_nr
_platon_squeeze_void_average_x
_platon_squeeze_void_average_y
_platon_squeeze_void_average_z
_platon_squeeze_void_volume
_platon_squeeze_void_count_electrons
_platon_squeeze_void_content
1 0.000 0.000 0.202 1627 338 ' '
